data_1561538
loop_
_publ_author_name
'Grebenkemper, Jason H.'
'Hu, Yufei'
'Abdusalyamova, M.N.'
'Makhmudov, F.A.'
'Kauzlarich, Susan M.'

_publ_section_title
;
 Magnetic remanence in Yb14&#x2212;RE MnSb11 (RE=Tb, Dy, Ho) single
 crystals
;
_journal_name_full 'Journal of Solid State Chemistry'
_journal_page_first 321
_journal_page_last 326
_journal_paper_doi 10.1016/j.jssc.2016.03.037
_journal_volume 238
_journal_year 2016
_chemical_formula_sum 'Dy0.48 Mn Sb11 Yb13.52'
_chemical_formula_weight 3811.69
_space_group_crystal_system tetragonal
_space_group_IT_number 142
_space_group_name_Hall '-I 4bd 2c'
_space_group_name_H-M_alt 'I 41/a c d :2'
_atom_sites_solution_hydrogens .
_audit_creation_method SHELXL-2014
_cell_angle_alpha 90
_cell_angle_beta 90
_cell_angle_gamma 90
_cell_formula_units_Z 8
_cell_length_a 16.611(3)
_cell_length_b 16.611(3)
_cell_length_c 21.966(5)
_cell_measurement_reflns_used 2334
_cell_measurement_temperature 90
_cell_measurement_theta_max 30.593
_cell_measurement_theta_min 2.452
_cell_volume 6061(2)
_computing_structure_refinement 'SHELXL-2014 (Sheldrick, 2014)'
_diffrn_ambient_temperature 90
_diffrn_measured_fraction_theta_full 1.000
_diffrn_measured_fraction_theta_max 0.999
_diffrn_measurement_device_type 'Bruker APEX II'
_diffrn_measurement_method CCD
_diffrn_radiation_type MoK\a
_diffrn_radiation_wavelength 0.71073
_diffrn_reflns_av_R_equivalents 0.0597
_diffrn_reflns_av_unetI/netI 0.0212
_diffrn_reflns_Laue_measured_fraction_full 1.000
_diffrn_reflns_Laue_measured_fraction_max 0.999
_diffrn_reflns_limit_h_max 22
_diffrn_reflns_limit_h_min -23
_diffrn_reflns_limit_k_max 23
_diffrn_reflns_limit_k_min -23
_diffrn_reflns_limit_l_max 31
_diffrn_reflns_limit_l_min -31
_diffrn_reflns_number 36515
_diffrn_reflns_point_group_measured_fraction_full 1.000
_diffrn_reflns_point_group_measured_fraction_max 0.999
_diffrn_reflns_theta_full 25.242
_diffrn_reflns_theta_max 30.593
_diffrn_reflns_theta_min 2.452
_exptl_absorpt_coefficient_mu 52.403
_exptl_absorpt_correction_T_max 0.0195
_exptl_absorpt_correction_T_min 0.0044
_exptl_absorpt_correction_type multi-scan
_exptl_absorpt_process_details SADABS
_exptl_crystal_colour silver
_exptl_crystal_density_diffrn 8.355
_exptl_crystal_description shard
_exptl_crystal_F_000 12513
_exptl_crystal_size_max 0.100
_exptl_crystal_size_mid 0.074
_exptl_crystal_size_min 0.057
_refine_diff_density_max 1.594
_refine_diff_density_min -1.294
_refine_diff_density_rms 0.338
_refine_ls_extinction_coef 0.0000379(12)
_refine_ls_extinction_expression Fc^*^=kFc[1+0.001xFc^2^\l^3^/sin(2\q)]^-1/4^
_refine_ls_extinction_method SHELXL
_refine_ls_goodness_of_fit_ref 1.122
_refine_ls_hydrogen_treatment undef
_refine_ls_matrix_type full
_refine_ls_number_parameters 63
_refine_ls_number_reflns 2334
_refine_ls_number_restraints 1
_refine_ls_restrained_S_all 1.121
_refine_ls_R_factor_all 0.0248
_refine_ls_R_factor_gt 0.0214
_refine_ls_shift/su_max 0.002
_refine_ls_shift/su_mean 0.000
_refine_ls_structure_factor_coef Fsqd
_refine_ls_weighting_details 'w=1/[\s^2^(Fo^2^)+(0.0092P)^2^+170.1875P] where P=(Fo^2^+2Fc^2^)/3'
_refine_ls_weighting_scheme calc
_refine_ls_wR_factor_gt 0.0413
_refine_ls_wR_factor_ref 0.0424
_reflns_Friedel_coverage 0.000
_reflns_Friedel_fraction_full .
_reflns_Friedel_fraction_max .
_reflns_number_gt 2141
_reflns_number_total 2334
_reflns_threshold_expression 'I > 2\s(I)'
_cod_data_source_file mmc3.cif
_cod_data_source_block jhg50
_cod_original_cell_volume 6061(3)
_cod_original_sg_symbol_H-M 'I 41/a c d'
_cod_database_code 1561538
_shelx_space_group_comment
;
The symmetry employed for this shelxl refinement is uniquely defined
by the following loop, which should always be used as a source of
symmetry information in preference to the above space-group names.
They are only intended as comments.
;
_shelx_estimated_absorpt_t_min 0.077
_shelx_estimated_absorpt_t_max 0.154
_shelxl_version_number 2014-3

loop_
_space_group_symop_operation_xyz
'x, y, z'
'-x+1/2, -y, z+1/2'
'-y+1/4, x+3/4, z+1/4'
'y+1/4, -x+1/4, z+3/4'
'-x+1/2, y, -z'
'x, -y, -z+1/2'
'y+1/4, x+3/4, -z+3/4'
'-y+1/4, -x+1/4, -z+1/4'
'x+1/2, y+1/2, z+1/2'
'-x+1, -y+1/2, z+1'
'-y+3/4, x+5/4, z+3/4'
'y+3/4, -x+3/4, z+5/4'
'-x+1, y+1/2, -z+1/2'
'x+1/2, -y+1/2, -z+1'
'y+3/4, x+5/4, -z+5/4'
'-y+3/4, -x+3/4, -z+3/4'
'-x, -y, -z'
'x-1/2, y, -z-1/2'
'y-1/4, -x-3/4, -z-1/4'
'-y-1/4, x-1/4, -z-3/4'
'x-1/2, -y, z'
'-x, y, z-1/2'
'-y-1/4, -x-3/4, z-3/4'
'y-1/4, x-1/4, z-1/4'
'-x+1/2, -y+1/2, -z+1/2'
'x, y+1/2, -z'
'y+1/4, -x-1/4, -z+1/4'
'-y+1/4, x+1/4, -z-1/4'
'x, -y+1/2, z+1/2'
'-x+1/2, y+1/2, z'
'-y+1/4, -x-1/4, z-1/4'
'y+1/4, x+1/4, z+1/4'

loop_
_atom_site_label
_atom_site_type_symbol
_atom_site_fract_x
_atom_site_fract_y
_atom_site_fract_z
_atom_site_U_iso_or_equiv
_atom_site_adp_type
_atom_site_occupancy
_atom_site_site_symmetry_order
_atom_site_calc_flag
_atom_site_refinement_flags_posn
_atom_site_refinement_flags_adp
_atom_site_refinement_flags_occupancy
_atom_site_disorder_assembly
_atom_site_disorder_group
Yb1 Yb -0.04224(2) -0.07363(2) 0.82804(2) 0.01041(7) Uani 0.880(3) 1 d . . P . .
Dy1 Dy -0.04224(2) -0.07363(2) 0.82804(2) 0.01041(7) Uani 0.120(3) 1 d . . P . .
Yb2 Yb -0.02237(2) 0.12405(2) 0.00297(2) 0.01184(7) Uani 1 1 d . . . . .
Yb3 Yb 0.35493(2) 0.0000 0.2500 0.01044(8) Uani 1 2 d S T P . .
Yb4 Yb 0.17939(2) 0.40859(2) 0.84271(2) 0.01195(7) Uani 1 1 d . . . . .
Sb1 Sb 0.13585(3) 0.38585(3) 0.1250 0.01014(11) Uani 1 2 d S T P . .
Sb2 Sb 0.00493(3) 0.10879(3) 0.80989(2) 0.01083(9) Uani 1 1 d . . . . .
Sb3 Sb 0.86960(3) 0.97335(3) 0.95268(2) 0.01098(9) Uani 1 1 d . . . . .
Sb4 Sb 0.0000 0.2500 0.1250 0.01063(16) Uani 1 4 d S T P . .
Mn1 Mn 0.0000 0.2500 0.8750 0.0103(4) Uani 1 4 d S T P . .

loop_
_atom_site_aniso_label
_atom_site_aniso_U_11
_atom_site_aniso_U_22
_atom_site_aniso_U_33
_atom_site_aniso_U_23
_atom_site_aniso_U_13
_atom_site_aniso_U_12
Yb1 0.01009(13) 0.00971(13) 0.01142(13) 0.00025(10) 0.00058(9) -0.00001(10)
Dy1 0.01009(13) 0.00971(13) 0.01142(13) 0.00025(10) 0.00058(9) -0.00001(10)
Yb2 0.01084(13) 0.01164(14) 0.01306(13) 0.00081(10) -0.00030(10) 0.00152(10)
Yb3 0.01026(18) 0.01016(18) 0.01091(17) 0.00056(13) 0.000 0.000
Yb4 0.01004(13) 0.01465(14) 0.01118(13) -0.00159(10) -0.00057(10) 0.00099(10)
Sb1 0.00962(17) 0.00962(17) 0.0112(3) -0.00020(15) 0.00020(15) -0.0003(2)
Sb2 0.00984(19) 0.0100(2) 0.01268(19) -0.00097(15) 0.00113(15) -0.00053(15)
Sb3 0.0127(2) 0.00991(19) 0.01033(19) -0.00016(15) 0.00048(15) 0.00142(15)
Sb4 0.0102(2) 0.0102(2) 0.0114(4) 0.000 0.000 0.0016(3)
Mn1 0.0101(6) 0.0101(6) 0.0107(8) 0.000 0.000 0.000

loop_
_atom_type_symbol
_atom_type_description
_atom_type_scat_dispersion_real
_atom_type_scat_dispersion_imag
_atom_type_scat_source
Mn Mn 0.3368 0.7283 'International Tables Vol C Tables 4.2.6.8 and 6.1.1.4'
Sb Sb -0.5866 1.5461 'International Tables Vol C Tables 4.2.6.8 and 6.1.1.4'
Dy Dy -0.1892 4.4098 'International Tables Vol C Tables 4.2.6.8 and 6.1.1.4'
Yb Yb -0.3850 5.5486 'International Tables Vol C Tables 4.2.6.8 and 6.1.1.4'

loop_
_geom_angle_atom_site_label_1
_geom_angle_atom_site_label_2
_geom_angle_atom_site_label_3
_geom_angle
_geom_angle_site_symmetry_1
_geom_angle_site_symmetry_3
Sb2 Yb1 Sb3 116.058(15) . 16_556
Sb2 Yb1 Sb2 89.701(14) . 6_556
Sb3 Yb1 Sb2 89.248(15) 16_556 6_556
Sb2 Yb1 Sb4 150.436(13) . 17_556
Sb3 Yb1 Sb4 93.229(11) 16_556 17_556
Sb2 Yb1 Sb4 94.895(14) 6_556 17_556
Sb2 Yb1 Sb3 89.284(14) . 1_445
Sb3 Yb1 Sb3 78.878(18) 16_556 1_445
Sb2 Yb1 Sb3 166.220(15) 6_556 1_445
Sb4 Yb1 Sb3 92.752(15) 17_556 1_445
Sb2 Yb1 Sb1 90.752(14) . 26_546
Sb3 Yb1 Sb1 153.159(16) 16_556 26_546
Sb2 Yb1 Sb1 92.327(15) 6_556 26_546
Sb4 Yb1 Sb1 59.936(11) 17_556 26_546
Sb3 Yb1 Sb1 101.427(17) 1_445 26_546
Sb2 Yb1 Yb4 55.517(10) . 10_454
Sb3 Yb1 Yb4 66.447(11) 16_556 10_454
Sb2 Yb1 Yb4 112.515(13) 6_556 10_454
Sb4 Yb1 Yb4 144.667(11) 17_556 10_454
Sb3 Yb1 Yb4 56.296(12) 1_445 10_454
Sb1 Yb1 Yb4 136.014(13) 26_546 10_454
Sb2 Yb1 Yb3 54.831(9) . 2
Sb3 Yb1 Yb3 139.971(16) 16_556 2
Sb2 Yb1 Yb3 54.664(11) 6_556 2
Sb4 Yb1 Yb3 105.359(9) 17_556 2
Sb3 Yb1 Yb3 133.598(12) 1_445 2
Sb1 Yb1 Yb3 56.684(13) 26_546 2
Yb4 Yb1 Yb3 108.595(9) 10_454 2
Sb2 Yb1 Dy1 141.652(12) . 16_446
Sb3 Yb1 Dy1 54.117(14) 16_556 16_446
Sb2 Yb1 Dy1 123.952(16) 6_556 16_446
Sb4 Yb1 Dy1 53.745(6) 17_556 16_446
Sb3 Yb1 Dy1 53.498(12) 1_445 16_446
Sb1 Yb1 Dy1 104.211(13) 26_546 16_446
Yb4 Yb1 Dy1 91.560(7) 10_454 16_446
Yb3 Yb1 Dy1 158.819(6) 2 16_446
Sb2 Yb1 Yb1 141.652(12) . 16_446
Sb3 Yb1 Yb1 54.117(14) 16_556 16_446
Sb2 Yb1 Yb1 123.952(16) 6_556 16_446
Sb4 Yb1 Yb1 53.745(6) 17_556 16_446
Sb3 Yb1 Yb1 53.498(12) 1_445 16_446
Sb1 Yb1 Yb1 104.211(13) 26_546 16_446
Yb4 Yb1 Yb1 91.560(7) 10_454 16_446
Yb3 Yb1 Yb1 158.819(6) 2 16_446
Dy1 Yb1 Yb1 0.000(10) 16_446 16_446
Sb2 Yb1 Yb2 147.006(15) . 24_556
Sb3 Yb1 Yb2 51.386(10) 16_556 24_556
Sb2 Yb1 Yb2 62.308(12) 6_556 24_556
Sb4 Yb1 Yb2 56.149(10) 17_556 24_556
Sb3 Yb1 Yb2 113.605(14) 1_445 24_556
Sb1 Yb1 Yb2 106.518(12) 26_546 24_556
Yb4 Yb1 Yb2 117.029(10) 10_454 24_556
Yb3 Yb1 Yb2 111.949(12) 2 24_556
Dy1 Yb1 Yb2 61.659(15) 16_446 24_556
Yb1 Yb1 Yb2 61.659(15) 16_446 24_556
Sb2 Yb1 Yb2 104.751(12) . 17_556
Sb3 Yb1 Yb2 113.929(12) 16_556 17_556
Sb2 Yb1 Yb2 141.986(16) 6_556 17_556
Sb4 Yb1 Yb2 56.024(6) 17_556 17_556
Sb3 Yb1 Yb2 51.160(16) 1_445 17_556
Sb1 Yb1 Yb2 53.322(7) 26_546 17_556
Yb4 Yb1 Yb2 104.503(11) 10_454 17_556
Yb3 Yb1 Yb2 105.815(13) 2 17_556
Dy1 Yb1 Yb2 61.376(12) 16_446 17_556
Yb1 Yb1 Yb2 61.376(12) 16_446 17_556
Yb2 Yb1 Yb2 108.120(12) 24_556 17_556
Sb2 Yb2 Sb3 165.458(16) 19_566 17_666
Sb2 Yb2 Sb3 89.800(14) 19_566 1_444
Sb3 Yb2 Sb3 98.777(13) 17_666 1_444
Sb2 Yb2 Sb1 91.729(15) 19_566 10_454
Sb3 Yb2 Sb1 100.581(15) 17_666 10_454
Sb3 Yb2 Sb1 85.550(18) 1_444 10_454
Sb2 Yb2 Sb4 91.224(15) 19_566 .
Sb3 Yb2 Sb4 89.104(13) 17_666 .
Sb3 Yb2 Sb4 142.377(12) 1_444 .
Sb1 Yb2 Sb4 56.827(16) 10_454 .
Sb2 Yb2 Mn1 48.310(10) 19_566 1_554
Sb3 Yb2 Mn1 117.696(12) 17_666 1_554
Sb3 Yb2 Mn1 104.049(17) 1_444 1_554
Sb1 Yb2 Mn1 137.906(13) 10_454 1_554
Sb4 Yb2 Mn1 104.509(18) . 1_554
Sb2 Yb2 Sb2 85.543(15) 19_566 28_556
Sb3 Yb2 Sb2 80.120(13) 17_666 28_556
Sb3 Yb2 Sb2 135.872(17) 1_444 28_556
Sb1 Yb2 Sb2 138.362(15) 10_454 28_556
Sb4 Yb2 Sb2 81.662(15) . 28_556
Mn1 Yb2 Sb2 44.313(8) 1_554 28_556
Sb2 Yb2 Yb4 114.002(17) 19_566 19_566
Sb3 Yb2 Yb4 54.000(16) 17_666 19_566
Sb3 Yb2 Yb4 93.949(13) 1_444 19_566
Sb1 Yb2 Yb4 154.268(10) 10_454 19_566
Sb4 Yb2 Yb4 119.590(12) . 19_566
Mn1 Yb2 Yb4 67.131(11) 1_554 19_566
Sb2 Yb2 Yb4 49.690(9) 28_556 19_566
Sb2 Yb2 Yb3 54.490(11) 19_566 20_556
Sb3 Yb2 Yb3 139.620(14) 17_666 20_556
Sb3 Yb2 Yb3 51.960(10) 1_444 20_556
Sb1 Yb2 Yb3 55.767(12) 10_454 20_556
Sb4 Yb2 Yb3 99.954(8) . 20_556
Mn1 Yb2 Yb3 98.108(8) 1_554 20_556
Sb2 Yb2 Yb3 139.940(12) 28_556 20_556
Yb4 Yb2 Yb3 139.853(12) 19_566 20_556
Sb2 Yb2 Dy1 119.001(13) 19_566 32_554
Sb3 Yb2 Dy1 51.685(10) 17_666 32_554
Sb3 Yb2 Dy1 150.462(13) 1_444 32_554
Sb1 Yb2 Dy1 99.032(18) 10_454 32_554
Sb4 Yb2 Dy1 50.633(7) . 32_554
Mn1 Yb2 Dy1 92.059(13) 1_554 32_554
Sb2 Yb2 Dy1 48.842(15) 28_556 32_554
Yb4 Yb2 Dy1 69.451(14) 19_566 32_554
Yb3 Yb2 Dy1 150.549(11) 20_556 32_554
Sb2 Yb2 Yb1 119.001(13) 19_566 32_554
Sb3 Yb2 Yb1 51.685(10) 17_666 32_554
Sb3 Yb2 Yb1 150.462(13) 1_444 32_554
Sb1 Yb2 Yb1 99.032(18) 10_454 32_554
Sb4 Yb2 Yb1 50.633(7) . 32_554
Mn1 Yb2 Yb1 92.059(13) 1_554 32_554
Sb2 Yb2 Yb1 48.842(15) 28_556 32_554
Yb4 Yb2 Yb1 69.451(14) 19_566 32_554
Yb3 Yb2 Yb1 150.549(11) 20_556 32_554
Dy1 Yb2 Yb1 0.000(11) 32_554 32_554
Sb2 Yb2 Yb1 136.026(13) 19_566 17_556
Sb3 Yb2 Yb1 52.031(10) 17_666 17_556
Sb3 Yb2 Yb1 107.685(13) 1_444 17_556
Sb1 Yb2 Yb1 51.560(14) 10_454 17_556
Sb4 Yb2 Yb1 50.530(12) . 17_556
Mn1 Yb2 Yb1 147.788(12) 1_554 17_556
Sb2 Yb2 Yb1 105.798(13) 28_556 17_556
Yb4 Yb2 Yb1 104.883(16) 19_566 17_556
Yb3 Yb2 Yb1 105.596(9) 20_556 17_556
Dy1 Yb2 Yb1 56.966(9) 32_554 17_556
Yb1 Yb2 Yb1 56.966(9) 32_554 17_556
Sb3 Yb3 Sb3 91.47(2) 27_466 32_444
Sb3 Yb3 Sb2 173.765(11) 27_466 5_556
Sb3 Yb3 Sb2 90.736(12) 32_444 5_556
Sb3 Yb3 Sb2 90.736(12) 27_466 2_554
Sb3 Yb3 Sb2 173.765(12) 32_444 2_554
Sb2 Yb3 Sb2 87.679(19) 5_556 2_554
Sb3 Yb3 Sb1 96.852(17) 27_466 25
Sb3 Yb3 Sb1 86.828(13) 32_444 25
Sb2 Yb3 Sb1 89.093(18) 5_556 25
Sb2 Yb3 Sb1 87.117(14) 2_554 25
Sb3 Yb3 Sb1 86.828(13) 27_466 20_656
Sb3 Yb3 Sb1 96.852(17) 32_444 20_656
Sb2 Yb3 Sb1 87.117(14) 5_556 20_656
Sb2 Yb3 Sb1 89.094(18) 2_554 20_656
Sb1 Yb3 Sb1 174.75(2) 25 20_656
Sb3 Yb3 Yb4 118.321(13) 27_466 23_665
Sb3 Yb3 Yb4 55.929(10) 32_444 23_665
Sb2 Yb3 Yb4 58.626(10) 5_556 23_665
Sb2 Yb3 Yb4 127.539(13) 2_554 23_665
Sb1 Yb3 Yb4 126.697(14) 25 23_665
Sb1 Yb3 Yb4 53.705(16) 20_656 23_665
Sb3 Yb3 Yb4 55.929(10) 27_466 20_657
Sb3 Yb3 Yb4 118.321(13) 32_444 20_657
Sb2 Yb3 Yb4 127.539(13) 5_556 20_657
Sb2 Yb3 Yb4 58.626(10) 2_554 20_657
Sb1 Yb3 Yb4 53.705(15) 25 20_657
Sb1 Yb3 Yb4 126.697(14) 20_656 20_657
Yb4 Yb3 Yb4 172.952(16) 23_665 20_657
Sb3 Yb3 Yb1 129.285(14) 27_466 2_554
Sb3 Yb3 Yb1 121.530(10) 32_444 2_554
Sb2 Yb3 Yb1 53.584(16) 5_556 2_554
Sb2 Yb3 Yb1 53.055(11) 2_554 2_554
Sb1 Yb3 Yb1 53.288(10) 25 2_554
Sb1 Yb3 Yb1 121.458(14) 20_656 2_554
Yb4 Yb3 Yb1 112.189(12) 23_665 2_554
Yb4 Yb3 Yb1 73.987(12) 20_657 2_554
Sb3 Yb3 Dy1 129.285(14) 27_466 2_554
Sb3 Yb3 Dy1 121.530(10) 32_444 2_554
Sb2 Yb3 Dy1 53.584(16) 5_556 2_554
Sb2 Yb3 Dy1 53.055(11) 2_554 2_554
Sb1 Yb3 Dy1 53.288(10) 25 2_554
Sb1 Yb3 Dy1 121.458(14) 20_656 2_554
Yb4 Yb3 Dy1 112.189(12) 23_665 2_554
Yb4 Yb3 Dy1 73.987(12) 20_657 2_554
Yb1 Yb3 Dy1 0.000(11) 2_554 2_554
Sb3 Yb3 Yb1 121.530(10) 27_466 5_556
Sb3 Yb3 Yb1 129.285(14) 32_444 5_556
Sb2 Yb3 Yb1 53.055(11) 5_556 5_556
Sb2 Yb3 Yb1 53.584(16) 2_554 5_556
Sb1 Yb3 Yb1 121.458(14) 25 5_556
Sb1 Yb3 Yb1 53.288(10) 20_656 5_556
Yb4 Yb3 Yb1 73.987(12) 23_665 5_556
Yb4 Yb3 Yb1 112.189(12) 20_657 5_556
Yb1 Yb3 Yb1 68.179(15) 2_554 5_556
Dy1 Yb3 Yb1 68.179(15) 2_554 5_556
Sb3 Yb3 Dy1 121.530(10) 27_466 5_556
Sb3 Yb3 Dy1 129.285(14) 32_444 5_556
Sb2 Yb3 Dy1 53.055(11) 5_556 5_556
Sb2 Yb3 Dy1 53.584(16) 2_554 5_556
Sb1 Yb3 Dy1 121.458(14) 25 5_556
Sb1 Yb3 Dy1 53.288(10) 20_656 5_556
Yb4 Yb3 Dy1 73.987(12) 23_665 5_556
Yb4 Yb3 Dy1 112.189(12) 20_657 5_556
Yb1 Yb3 Dy1 68.179(15) 2_554 5_556
Dy1 Yb3 Dy1 68.179(15) 2_554 5_556
Yb1 Yb3 Dy1 0.000(11) 5_556 5_556
Sb2 Yb4 Sb1 167.914(15) 10_454 11_545
Sb2 Yb4 Sb3 89.338(15) 10_454 4_464
Sb1 Yb4 Sb3 88.663(13) 11_545 4_464
Sb2 Yb4 Sb3 88.960(14) 10_454 10_564
Sb1 Yb4 Sb3 98.599(15) 11_545 10_564
Sb3 Yb4 Sb3 150.472(17) 4_464 10_564
Sb2 Yb4 Sb2 83.909(17) 10_454 28_557
Sb1 Yb4 Sb2 87.147(12) 11_545 28_557
Sb3 Yb4 Sb2 122.667(18) 4_464 28_557
Sb3 Yb4 Sb2 86.43(2) 10_564 28_557
Sb2 Yb4 Yb1 55.421(10) 10_454 10_454
Sb1 Yb4 Yb1 136.646(13) 11_545 10_454
Sb3 Yb4 Yb1 99.847(13) 4_464 10_454
Sb3 Yb4 Yb1 55.912(13) 10_564 10_454
Sb2 Yb4 Yb1 120.960(12) 28_557 10_454
Sb2 Yb4 Dy1 55.421(10) 10_454 10_454
Sb1 Yb4 Dy1 136.646(13) 11_545 10_454
Sb3 Yb4 Dy1 99.847(13) 4_464 10_454
Sb3 Yb4 Dy1 55.912(13) 10_564 10_454
Sb2 Yb4 Dy1 120.960(12) 28_557 10_454
Yb1 Yb4 Dy1 0.000(11) 10_454 10_454
Sb2 Yb4 Yb3 121.405(12) 10_454 27_566
Sb1 Yb4 Yb3 58.062(5) 11_545 27_566
Sb3 Yb4 Yb3 145.825(16) 4_464 27_566
Sb3 Yb4 Yb3 53.755(16) 10_564 27_566
Sb2 Yb4 Yb3 54.360(14) 28_557 27_566
Yb1 Yb4 Yb3 109.661(10) 10_454 27_566
Dy1 Yb4 Yb3 109.661(10) 10_454 27_566
Sb2 Yb4 Sb3 102.441(13) 10_454 7_446
Sb1 Yb4 Sb3 88.981(12) 11_545 7_446
Sb3 Yb4 Sb3 80.509(14) 4_464 7_446
Sb3 Yb4 Sb3 71.108(18) 10_564 7_446
Sb2 Yb4 Sb3 156.357(14) 28_557 7_446
Yb1 Yb4 Sb3 51.576(9) 10_454 7_446
Dy1 Yb4 Sb3 51.576(9) 10_454 7_446
Yb3 Yb4 Sb3 104.389(12) 27_566 7_446
Sb2 Yb4 Yb2 64.665(11) 10_454 28_556
Sb1 Yb4 Yb2 104.904(11) 11_545 28_556
Sb3 Yb4 Yb2 53.200(12) 4_464 28_556
Sb3 Yb4 Yb2 147.615(14) 10_564 28_556
Sb2 Yb4 Yb2 73.009(19) 28_557 28_556
Yb1 Yb4 Yb2 114.220(11) 10_454 28_556
Dy1 Yb4 Yb2 114.220(11) 10_454 28_556
Yb3 Yb4 Yb2 123.565(13) 27_566 28_556
Sb3 Yb4 Yb2 130.392(16) 7_446 28_556
Sb2 Yb4 Yb3 130.283(15) 10_454 26_556
Sb1 Yb4 Yb3 55.603(11) 11_545 26_556
Sb3 Yb4 Yb3 51.568(11) 4_464 26_556
Sb3 Yb4 Yb3 110.303(15) 10_564 26_556
Sb2 Yb4 Yb3 140.260(12) 28_557 26_556
Yb1 Yb4 Yb3 97.572(9) 10_454 26_556
Dy1 Yb4 Yb3 97.572(9) 10_454 26_556
Yb3 Yb4 Yb3 106.257(14) 27_566 26_556
Sb3 Yb4 Yb3 48.722(8) 7_446 26_556
Yb2 Yb4 Yb3 101.351(14) 28_556 26_556
Sb2 Yb4 Yb4 141.491(10) 10_454 16_556
Sb1 Yb4 Yb4 50.198(9) 11_545 16_556
Sb3 Yb4 Yb4 106.370(15) 4_464 16_556
Sb3 Yb4 Yb4 60.091(11) 10_564 16_556
Sb2 Yb4 Yb4 113.727(18) 28_557 16_556
Yb1 Yb4 Yb4 86.887(7) 10_454 16_556
Dy1 Yb4 Yb4 86.887(7) 10_454 16_556
Yb3 Yb4 Yb4 59.872(9) 27_566 16_556
Sb3 Yb4 Yb4 48.595(11) 7_446 16_556
Yb2 Yb4 Yb4 151.419(9) 28_556 16_556
Yb3 Yb4 Yb4 54.843(14) 26_556 16_556
Yb4 Sb1 Yb4 79.606(18) 5_556 12_453
Yb4 Sb1 Sb4 140.197(9) 5_556 .
Yb4 Sb1 Sb4 140.197(9) 12_453 .
Yb4 Sb1 Yb1 88.780(8) 5_556 32_554
Yb4 Sb1 Yb1 142.757(14) 12_453 32_554
Sb4 Sb1 Yb1 59.718(11) . 32_554
Yb4 Sb1 Dy1 88.780(8) 5_556 32_554
Yb4 Sb1 Dy1 142.757(14) 12_453 32_554
Sb4 Sb1 Dy1 59.718(11) . 32_554
Yb1 Sb1 Dy1 0.000(10) 32_554 32_554
Yb4 Sb1 Dy1 142.757(14) 5_556 26_556
Yb4 Sb1 Dy1 88.780(8) 12_453 26_556
Sb4 Sb1 Dy1 59.718(11) . 26_556
Yb1 Sb1 Dy1 119.44(2) 32_554 26_556
Dy1 Sb1 Dy1 119.44(2) 32_554 26_556
Yb4 Sb1 Yb1 142.757(14) 5_556 26_556
Yb4 Sb1 Yb1 88.780(8) 12_453 26_556
Sb4 Sb1 Yb1 59.718(11) . 26_556
Yb1 Sb1 Yb1 119.44(2) 32_554 26_556
Dy1 Sb1 Yb1 119.44(2) 32_554 26_556
Dy1 Sb1 Yb1 0.000(4) 26_556 26_556
Yb4 Sb1 Yb2 138.105(13) 5_556 10_454
Yb4 Sb1 Yb2 86.229(9) 12_453 10_454
Sb4 Sb1 Yb2 63.791(12) . 10_454
Yb1 Sb1 Yb2 79.129(13) 32_554 10_454
Dy1 Sb1 Yb2 79.129(13) 32_554 10_454
Dy1 Sb1 Yb2 75.119(17) 26_556 10_454
Yb1 Sb1 Yb2 75.119(17) 26_556 10_454
Yb4 Sb1 Yb2 86.229(10) 5_556 8
Yb4 Sb1 Yb2 138.105(12) 12_453 8
Sb4 Sb1 Yb2 63.791(12) . 8
Yb1 Sb1 Yb2 75.119(16) 32_554 8
Dy1 Sb1 Yb2 75.119(16) 32_554 8
Dy1 Sb1 Yb2 79.129(13) 26_556 8
Yb1 Sb1 Yb2 79.129(13) 26_556 8
Yb2 Sb1 Yb2 127.58(2) 10_454 8
Yb4 Sb1 Yb3 72.801(13) 5_556 25
Yb4 Sb1 Yb3 68.233(15) 12_453 25
Sb4 Sb1 Yb3 115.709(12) . 25
Yb1 Sb1 Yb3 141.173(6) 32_554 25
Dy1 Sb1 Yb3 141.173(6) 32_554 25
Dy1 Sb1 Yb3 70.028(10) 26_556 25
Yb1 Sb1 Yb3 70.028(10) 26_556 25
Yb2 Sb1 Yb3 136.578(12) 10_454 25
Yb2 Sb1 Yb3 69.932(17) 8 25
Yb4 Sb1 Yb3 68.233(15) 5_556 27_565
Yb4 Sb1 Yb3 72.801(13) 12_453 27_565
Sb4 Sb1 Yb3 115.709(12) . 27_565
Yb1 Sb1 Yb3 70.028(10) 32_554 27_565
Dy1 Sb1 Yb3 70.028(10) 32_554 27_565
Dy1 Sb1 Yb3 141.173(6) 26_556 27_565
Yb1 Sb1 Yb3 141.173(6) 26_556 27_565
Yb2 Sb1 Yb3 69.932(17) 10_454 27_565
Yb2 Sb1 Yb3 136.578(11) 8 27_565
Yb3 Sb1 Yb3 128.58(2) 25 27_565
Mn1 Sb2 Yb2 73.211(15) . 28_556
Mn1 Sb2 Yb1 138.285(19) . .
Yb2 Sb2 Yb1 144.982(17) 28_556 .
Mn1 Sb2 Yb4 86.005(13) . 10_454
Yb2 Sb2 Yb4 141.168(17) 28_556 10_454
Yb1 Sb2 Yb4 69.062(12) . 10_454
Mn1 Sb2 Dy1 130.126(17) . 6_556
Yb2 Sb2 Dy1 81.625(17) 28_556 6_556
Yb1 Sb2 Dy1 83.276(15) . 6_556
Yb4 Sb2 Dy1 87.814(16) 10_454 6_556
Mn1 Sb2 Yb1 130.126(17) . 6_556
Yb2 Sb2 Yb1 81.625(17) 28_556 6_556
Yb1 Sb2 Yb1 83.276(15) . 6_556
Yb4 Sb2 Yb1 87.814(16) 10_454 6_556
Dy1 Sb2 Yb1 0.000(14) 6_556 6_556
Mn1 Sb2 Yb3 135.359(17) . 2
Yb2 Sb2 Yb3 73.190(12) 28_556 2
Yb1 Sb2 Yb3 72.113(12) . 2
Yb4 Sb2 Yb3 137.818(16) 10_454 2
Dy1 Sb2 Yb3 71.753(13) 6_556 2
Yb1 Sb2 Yb3 71.753(13) 6_556 2
Mn1 Sb2 Yb4 81.588(15) . 19_567
Yb2 Sb2 Yb4 85.012(16) 28_556 19_567
Yb1 Sb2 Yb4 85.848(13) . 19_567
Yb4 Sb2 Yb4 124.652(17) 10_454 19_567
Dy1 Sb2 Yb4 138.729(17) 6_556 19_567
Yb1 Sb2 Yb4 138.729(17) 6_556 19_567
Yb3 Sb2 Yb4 67.013(17) 2 19_567
Mn1 Sb2 Yb2 63.590(14) . 19_566
Yb2 Sb2 Yb2 75.709(13) 28_556 19_566
Yb1 Sb2 Yb2 126.826(15) . 19_566
Yb4 Sb2 Yb2 65.646(11) 10_454 19_566
Dy1 Sb2 Yb2 68.851(12) 6_556 19_566
Yb1 Sb2 Yb2 68.851(12) 6_556 19_566
Yb3 Sb2 Yb2 132.450(18) 2 19_566
Yb4 Sb2 Yb2 143.677(15) 19_567 19_566
Yb3 Sb3 Yb2 139.798(18) 20_667 17_666
Yb3 Sb3 Yb1 125.387(16) 20_667 16_556
Yb2 Sb3 Yb1 76.929(13) 17_666 16_556
Yb3 Sb3 Dy1 125.387(16) 20_667 16_556
Yb2 Sb3 Dy1 76.929(13) 17_666 16_556
Yb1 Sb3 Dy1 0.000(10) 16_556 16_556
Yb3 Sb3 Yb4 75.347(13) 20_667 3_655
Yb2 Sb3 Yb4 72.799(13) 17_666 3_655
Yb1 Sb3 Yb4 87.293(15) 16_556 3_655
Dy1 Sb3 Yb4 87.293(15) 16_556 3_655
Yb3 Sb3 Yb1 138.094(16) 20_667 1_665
Yb2 Sb3 Yb1 76.809(17) 17_666 1_665
Yb1 Sb3 Yb1 72.387(13) 16_556 1_665
Dy1 Sb3 Yb1 72.387(13) 16_556 1_665
Yb4 Sb3 Yb1 146.556(19) 3_655 1_665
Yb3 Sb3 Dy1 138.094(16) 20_667 1_665
Yb2 Sb3 Dy1 76.809(17) 17_666 1_665
Yb1 Sb3 Dy1 72.387(13) 16_556 1_665
Dy1 Sb3 Dy1 72.387(13) 16_556 1_665
Yb4 Sb3 Dy1 146.556(19) 3_655 1_665
Yb1 Sb3 Dy1 0.000(11) 1_665 1_665
Yb3 Sb3 Yb4 70.315(17) 20_667 10_564
Yb2 Sb3 Yb4 138.263(17) 17_666 10_564
Yb1 Sb3 Yb4 110.925(18) 16_556 10_564
Dy1 Sb3 Yb4 110.925(18) 16_556 10_564
Yb4 Sb3 Yb4 145.604(18) 3_655 10_564
Yb1 Sb3 Yb4 67.792(18) 1_665 10_564
Dy1 Sb3 Yb4 67.792(18) 1_665 10_564
Yb3 Sb3 Yb2 72.656(12) 20_667 1_666
Yb2 Sb3 Yb2 81.220(13) 17_666 1_666
Yb1 Sb3 Yb2 158.148(17) 16_556 1_666
Dy1 Sb3 Yb2 158.148(17) 16_556 1_666
Yb4 Sb3 Yb2 86.001(16) 3_655 1_666
Yb1 Sb3 Yb2 102.967(16) 1_665 1_666
Dy1 Sb3 Yb2 102.967(16) 1_665 1_666
Yb4 Sb3 Yb2 85.750(16) 10_564 1_666
Yb3 Sb3 Yb4 68.151(11) 20_667 7_556
Yb2 Sb3 Yb4 137.619(16) 17_666 7_556
Yb1 Sb3 Yb4 61.977(11) 16_556 7_556
Dy1 Sb3 Yb4 61.977(11) 16_556 7_556
Yb4 Sb3 Yb4 94.307(15) 3_655 7_556
Yb1 Sb3 Yb4 98.858(17) 1_665 7_556
Dy1 Sb3 Yb4 98.858(17) 1_665 7_556
Yb4 Sb3 Yb4 71.316(13) 10_564 7_556
Yb2 Sb3 Yb4 139.298(15) 1_666 7_556
Dy1 Sb4 Dy1 72.511(11) 23_565 26_556
Dy1 Sb4 Yb1 0.000(14) 23_565 23_565
Dy1 Sb4 Yb1 72.511(11) 26_556 23_565
Dy1 Sb4 Yb1 72.511(11) 23_565 26_556
Dy1 Sb4 Yb1 0.000(14) 26_556 26_556
Yb1 Sb4 Yb1 72.511(11) 23_565 26_556
Dy1 Sb4 Dy1 142.191(14) 23_565 32_554
Dy1 Sb4 Dy1 120.695(11) 26_556 32_554
Yb1 Sb4 Dy1 142.191(14) 23_565 32_554
Yb1 Sb4 Dy1 120.695(11) 26_556 32_554
Dy1 Sb4 Yb1 120.695(11) 23_565 17_556
Dy1 Sb4 Yb1 142.191(14) 26_556 17_556
Yb1 Sb4 Yb1 120.695(11) 23_565 17_556
Yb1 Sb4 Yb1 142.191(14) 26_556 17_556
Dy1 Sb4 Yb1 72.511(11) 32_554 17_556
Dy1 Sb4 Yb1 142.191(14) 23_565 32_554
Dy1 Sb4 Yb1 120.695(11) 26_556 32_554
Yb1 Sb4 Yb1 142.191(14) 23_565 32_554
Yb1 Sb4 Yb1 120.695(11) 26_556 32_554
Dy1 Sb4 Yb1 0.000(14) 32_554 32_554
Yb1 Sb4 Yb1 72.511(11) 17_556 32_554
Dy1 Sb4 Dy1 120.695(11) 23_565 17_556
Dy1 Sb4 Dy1 142.191(14) 26_556 17_556
Yb1 Sb4 Dy1 120.695(11) 23_565 17_556
Yb1 Sb4 Dy1 142.191(14) 26_556 17_556
Dy1 Sb4 Dy1 72.511(11) 32_554 17_556
Yb1 Sb4 Dy1 0.000(14) 17_556 17_556
Yb1 Sb4 Dy1 72.511(11) 32_554 17_556
Dy1 Sb4 Sb1 60.347(5) 23_565 10_454
Dy1 Sb4 Sb1 119.653(5) 26_556 10_454
Yb1 Sb4 Sb1 60.347(5) 23_565 10_454
Yb1 Sb4 Sb1 119.653(5) 26_556 10_454
Dy1 Sb4 Sb1 119.653(5) 32_554 10_454
Yb1 Sb4 Sb1 60.347(5) 17_556 10_454
Yb1 Sb4 Sb1 119.653(5) 32_554 10_454
Dy1 Sb4 Sb1 60.347(5) 17_556 10_454
Dy1 Sb4 Sb1 119.653(5) 23_565 .
Dy1 Sb4 Sb1 60.347(5) 26_556 .
Yb1 Sb4 Sb1 119.653(5) 23_565 .
Yb1 Sb4 Sb1 60.347(5) 26_556 .
Dy1 Sb4 Sb1 60.347(5) 32_554 .
Yb1 Sb4 Sb1 119.653(5) 17_556 .
Yb1 Sb4 Sb1 60.347(5) 32_554 .
Dy1 Sb4 Sb1 119.653(5) 17_556 .
Sb1 Sb4 Sb1 180.000(11) 10_454 .
Dy1 Sb4 Yb2 77.346(9) 23_565 .
Dy1 Sb4 Yb2 142.437(7) 26_556 .
Yb1 Sb4 Yb2 77.346(9) 23_565 .
Yb1 Sb4 Yb2 142.437(7) 26_556 .
Dy1 Sb4 Yb2 73.218(9) 32_554 .
Yb1 Sb4 Yb2 73.448(14) 17_556 .
Yb1 Sb4 Yb2 73.218(9) 32_554 .
Dy1 Sb4 Yb2 73.448(14) 17_556 .
Sb1 Sb4 Yb2 59.383(8) 10_454 .
Sb1 Sb4 Yb2 120.617(8) . .
Dy1 Sb4 Yb2 142.437(7) 23_565 8
Dy1 Sb4 Yb2 77.347(9) 26_556 8
Yb1 Sb4 Yb2 142.437(7) 23_565 8
Yb1 Sb4 Yb2 77.347(9) 26_556 8
Dy1 Sb4 Yb2 73.447(14) 32_554 8
Yb1 Sb4 Yb2 73.217(9) 17_556 8
Yb1 Sb4 Yb2 73.447(14) 32_554 8
Dy1 Sb4 Yb2 73.217(9) 17_556 8
Sb1 Sb4 Yb2 120.617(7) 10_454 8
Sb1 Sb4 Yb2 59.383(7) . 8
Yb2 Sb4 Yb2 138.330(12) . 8
Sb2 Mn1 Sb2 105.711(11) . 28_557
Sb2 Mn1 Sb2 105.710(11) . 19_567
Sb2 Mn1 Sb2 117.29(2) 28_557 19_567
Sb2 Mn1 Sb2 117.29(2) . 10_454
Sb2 Mn1 Sb2 105.710(11) 28_557 10_454
Sb2 Mn1 Sb2 105.710(11) 19_567 10_454
Sb2 Mn1 Yb2 156.733(10) . 10_455
Sb2 Mn1 Yb2 58.480(12) 28_557 10_455
Sb2 Mn1 Yb2 72.098(14) 19_567 10_455
Sb2 Mn1 Yb2 84.924(18) 10_454 10_455
Sb2 Mn1 Yb2 72.096(14) . 19_566
Sb2 Mn1 Yb2 156.732(10) 28_557 19_566
Sb2 Mn1 Yb2 84.924(18) 19_567 19_566
Sb2 Mn1 Yb2 58.480(13) 10_454 19_566
Yb2 Mn1 Yb2 129.520(11) 10_455 19_566
Sb2 Mn1 Yb2 58.479(12) . 28_556
Sb2 Mn1 Yb2 84.924(18) 28_557 28_556
Sb2 Mn1 Yb2 156.732(10) 19_567 28_556
Sb2 Mn1 Yb2 72.098(14) 10_454 28_556
Yb2 Mn1 Yb2 129.520(11) 10_455 28_556
Yb2 Mn1 Yb2 74.175(19) 19_566 28_556
Sb2 Mn1 Yb2 84.926(18) . 1_556
Sb2 Mn1 Yb2 72.098(14) 28_557 1_556
Sb2 Mn1 Yb2 58.480(12) 19_567 1_556
Sb2 Mn1 Yb2 156.732(10) 10_454 1_556
Yb2 Mn1 Yb2 74.175(19) 10_455 1_556
Yb2 Mn1 Yb2 129.520(12) 19_566 1_556
Yb2 Mn1 Yb2 129.520(12) 28_556 1_556

loop_
_geom_bond_atom_site_label_1
_geom_bond_atom_site_label_2
_geom_bond_distance
_geom_bond_site_symmetry_2
Yb1 Sb2 3.1551(8) .
Yb1 Sb3 3.1763(8) 16_556
Yb1 Sb2 3.1834(8) 6_556
Yb1 Sb4 3.1841(7) 17_556
Yb1 Sb3 3.2015(7) 1_445
Yb1 Sb1 3.2044(7) 26_546
Yb1 Yb4 3.5790(8) 10_454
Yb1 Yb3 3.7569(8) 2
Yb1 Dy1 3.7662(8) 16_446
Yb1 Yb1 3.7662(8) 16_446
Yb1 Yb2 3.9433(8) 24_556
Yb1 Yb2 3.9538(8) 17_556
Yb2 Sb2 3.1375(7) 19_566
Yb2 Sb3 3.1632(8) 17_666
Yb2 Sb3 3.2718(8) 1_444
Yb2 Sb1 3.2810(6) 10_454
Yb2 Sb4 3.4206(6) .
Yb2 Mn1 3.5237(6) 1_554
Yb2 Sb2 3.7438(9) 28_556
Yb2 Yb4 3.7736(7) 19_566
Yb2 Yb3 3.7949(8) 20_556
Yb2 Dy1 3.9433(8) 32_554
Yb2 Yb1 3.9433(8) 32_554
Yb2 Yb1 3.9539(8) 17_556
Yb3 Sb3 3.1311(8) 27_466
Yb3 Sb3 3.1311(8) 32_444
Yb3 Sb2 3.2270(8) 5_556
Yb3 Sb2 3.2270(8) 2_554
Yb3 Sb1 3.3403(6) 25
Yb3 Sb1 3.3403(6) 20_656
Yb3 Yb4 3.6555(7) 23_665
Yb3 Yb4 3.6555(7) 20_657
Yb3 Yb1 3.7569(8) 2_554
Yb3 Dy1 3.7569(8) 2_554
Yb3 Yb1 3.7569(8) 5_556
Yb3 Dy1 3.7569(8) 5_556
Yb4 Sb2 3.1587(8) 10_454
Yb4 Sb1 3.1724(8) 11_545
Yb4 Sb3 3.1958(8) 4_464
Yb4 Sb3 3.2160(7) 10_564
Yb4 Sb2 3.3902(7) 28_557
Yb4 Yb1 3.5789(8) 10_454
Yb4 Dy1 3.5789(8) 10_454
Yb4 Yb3 3.6555(8) 27_566
Yb4 Sb3 3.7166(9) 7_446
Yb4 Yb2 3.7736(7) 28_556
Yb4 Yb3 3.8671(7) 26_556
Yb4 Yb4 4.0616(9) 16_556
Sb1 Yb4 3.1724(8) 5_556
Sb1 Yb4 3.1724(8) 12_453
Sb1 Sb4 3.1912(9) .
Sb1 Yb1 3.2044(7) 32_554
Sb1 Dy1 3.2044(7) 32_554
Sb1 Dy1 3.2044(7) 26_556
Sb1 Yb1 3.2044(7) 26_556
Sb1 Yb2 3.2810(6) 10_454
Sb1 Yb2 3.2810(6) 8
Sb1 Yb3 3.3403(6) 25
Sb1 Yb3 3.3403(6) 27_565
Sb2 Mn1 2.7484(6) .
Sb2 Yb2 3.1375(7) 28_556
Sb2 Yb4 3.1587(8) 10_454
Sb2 Dy1 3.1833(8) 6_556
Sb2 Yb1 3.1833(8) 6_556
Sb2 Yb3 3.2271(8) 2
Sb2 Yb4 3.3903(7) 19_567
Sb2 Yb2 3.7438(9) 19_566
Sb3 Yb3 3.1312(8) 20_667
Sb3 Yb2 3.1632(8) 17_666
Sb3 Yb1 3.1762(8) 16_556
Sb3 Dy1 3.1762(8) 16_556
Sb3 Yb4 3.1959(8) 3_655
Sb3 Yb1 3.2015(7) 1_665
Sb3 Dy1 3.2015(7) 1_665
Sb3 Yb4 3.2159(7) 10_564
Sb3 Yb2 3.2719(8) 1_666
Sb3 Yb4 3.7165(9) 7_556
Sb4 Dy1 3.1842(7) 23_565
Sb4 Dy1 3.1842(7) 26_556
Sb4 Yb1 3.1842(7) 23_565
Sb4 Yb1 3.1842(7) 26_556
Sb4 Dy1 3.1842(7) 32_554
Sb4 Yb1 3.1842(7) 17_556
Sb4 Yb1 3.1842(7) 32_554
Sb4 Dy1 3.1842(7) 17_556
Sb4 Sb1 3.1912(9) 10_454
Sb4 Yb2 3.4206(6) 8
Mn1 Sb2 2.7485(6) 28_557
Mn1 Sb2 2.7485(6) 19_567
Mn1 Sb2 2.7485(6) 10_454
Mn1 Yb2 3.5237(6) 10_455
Mn1 Yb2 3.5237(6) 19_566
Mn1 Yb2 3.5237(6) 28_556
Mn1 Yb2 3.5237(6) 1_556
